data_2236211
loop_
_publ_author_name
'Perdih, Franc'

_publ_section_title
;
 4-Carbamoylpyridin-1-ium 2,2,2-trichloroacetate--isonicotinamide (1/1)
;
_journal_coeditor_code GG2095
_journal_issue 9
_journal_name_full 'Acta Crystallographica Section E'
_journal_page_first o2818
_journal_paper_doi 10.1107/S1600536812037002
_journal_volume 68
_journal_year 2012
_chemical_formula_iupac 'C6 H7 N2 O +, C2 Cl3 O2 -, C6 H6 N2 O'
_chemical_formula_moiety 'C6 H7 N2 O +, C2 Cl3 O2 -, C6 H6 N2 O'
_chemical_formula_sum 'C14 H13 Cl3 N4 O4'
_chemical_formula_weight 407.63
_chemical_name_systematic
;
4-Carbamoylpyridin-1-ium 2,2,2-trichloroacetate--isonicotinamide (1/1)
;
_space_group_IT_number 33
_symmetry_cell_setting orthorhombic
_symmetry_space_group_name_Hall 'P 2c -2n'
_symmetry_space_group_name_H-M 'P n a 21'
_atom_sites_solution_hydrogens geom
_atom_sites_solution_primary direct
_atom_sites_solution_secondary difmap
_cell_angle_alpha 90
_cell_angle_beta 90
_cell_angle_gamma 90
_cell_formula_units_Z 4
_cell_length_a 13.7910(3)
_cell_length_b 22.6680(5)
_cell_length_c 5.63400(10)
_cell_measurement_reflns_used 7898
_cell_measurement_temperature 293(2)
_cell_measurement_theta_max 30.4351
_cell_measurement_theta_min 3.0679
_cell_volume 1761.27(6)
_computing_cell_refinement 'CrysAlis PRO (Agilent, 2011)'
_computing_data_collection 'CrysAlis PRO (Agilent, 2011)'
_computing_data_reduction 'CrysAlis PRO (Agilent, 2011)'
_computing_molecular_graphics
;
ORTEP-3 for Windows (Farrugia, 1997) and DIAMOND (Brandenburg,
1999)
;
_computing_publication_material
;
WinGX (Farrugia, 1999) and publCIF (Westrip, 2010)
;
_computing_structure_refinement 'SHELXL97 (Sheldrick, 2008)'
_computing_structure_solution 'SHELXS97 (Sheldrick, 2008)'
_diffrn_ambient_temperature 293(2)
_diffrn_detector_area_resol_mean 10.4933
_diffrn_measured_fraction_theta_full 0.998
_diffrn_measured_fraction_theta_max 0.998
_diffrn_measurement_device_type 'Agilent SuperNova, Dual, Cu at zero, Atlas'
_diffrn_measurement_method '\w scans'
_diffrn_radiation_monochromator mirror
_diffrn_radiation_source 'SuperNova (Mo) X-ray Source'
_diffrn_radiation_type MoK\a
_diffrn_radiation_wavelength 0.71073
_diffrn_reflns_av_R_equivalents 0.0307
_diffrn_reflns_limit_h_max 17
_diffrn_reflns_limit_h_min -17
_diffrn_reflns_limit_k_max 29
_diffrn_reflns_limit_k_min -29
_diffrn_reflns_limit_l_max 7
_diffrn_reflns_limit_l_min -7
_diffrn_reflns_number 16297
_diffrn_reflns_theta_full 27.48
_diffrn_reflns_theta_max 27.48
_diffrn_reflns_theta_min 3.07
_exptl_absorpt_coefficient_mu 0.548
_exptl_absorpt_correction_T_max 0.9473
_exptl_absorpt_correction_T_min 0.8107
_exptl_absorpt_correction_type multi-scan
_exptl_absorpt_process_details
;
(CrysAlis PRO; Agilent, 2011)
;
_exptl_crystal_colour colourless
_exptl_crystal_density_diffrn 1.537
_exptl_crystal_density_method 'not measured'
_exptl_crystal_description prism
_exptl_crystal_F_000 832
_exptl_crystal_size_max 0.4
_exptl_crystal_size_mid 0.1
_exptl_crystal_size_min 0.1
_refine_diff_density_max 0.414
_refine_diff_density_min -0.574
_refine_ls_abs_structure_details 'Flack (1983), 1791 Friedel pairs'
_refine_ls_abs_structure_Flack 0.01(6)
_refine_ls_extinction_method none
_refine_ls_goodness_of_fit_ref 1.035
_refine_ls_hydrogen_treatment mixed
_refine_ls_matrix_type full
_refine_ls_number_parameters 241
_refine_ls_number_reflns 4017
_refine_ls_number_restraints 1
_refine_ls_restrained_S_all 1.035
_refine_ls_R_factor_all 0.0476
_refine_ls_R_factor_gt 0.04
_refine_ls_shift/su_max 0
_refine_ls_shift/su_mean 0
_refine_ls_structure_factor_coef Fsqd
_refine_ls_weighting_details 'calc w=1/[\s^2^(Fo^2^)+(0.0359P)^2^+0.8943P] where P=(Fo^2^+2Fc^2^)/3'
_refine_ls_weighting_scheme calc
_refine_ls_wR_factor_ref 0.0914
_reflns_number_gt 3575
_reflns_number_total 4017
_reflns_threshold_expression I>2\s(I)
_cod_data_source_file gg2095.cif
_cod_data_source_block I
_cod_database_code 2236211
_cod_database_fobs_code 2236211

loop_
_symmetry_equiv_pos_as_xyz
'x, y, z'
'-x, -y, z+1/2'
'-x+1/2, y+1/2, z+1/2'
'x+1/2, -y+1/2, z'

loop_
_atom_site_type_symbol
_atom_site_label
_atom_site_fract_x
_atom_site_fract_y
_atom_site_fract_z
_atom_site_U_iso_or_equiv
_atom_site_adp_type
_atom_site_calc_flag
_atom_site_refinement_flags
_atom_site_occupancy
Cl Cl1 0.49348(5) 0.58322(3) 0.45563(14) 0.04547(17) Uani d . 1
Cl Cl2 0.44990(9) 0.67585(4) 0.11741(18) 0.0850(4) Uani d . 1
Cl Cl3 0.32105(7) 0.65069(5) 0.50880(15) 0.0770(3) Uani d . 1
N N1 -0.29717(16) 0.50785(9) 1.1681(4) 0.0377(5) Uani d . 1
H H15 -0.330(2) 0.4892(15) 1.285(6) 0.057 Uiso d . 1
N N2 -0.16743(16) 0.62843(10) 0.4929(5) 0.0396(5) Uani d . 1
H H16A -0.217(2) 0.6478(14) 0.551(7) 0.059 Uiso d . 1
H H16B -0.135(3) 0.6394(15) 0.362(6) 0.059 Uiso d . 1
N N3 0.19060(17) 0.78523(10) -0.3220(5) 0.0425(5) Uani d . 1
N N4 0.06680(19) 0.61873(11) 0.1998(5) 0.0495(7) Uani d . 1
H H17A 0.030(3) 0.5952(17) 0.294(8) 0.074 Uiso d . 1
H H17B 0.131(3) 0.6133(15) 0.197(7) 0.074 Uiso d . 1
O O1 0.25905(13) 0.57929(9) 0.1146(4) 0.0524(5) Uani d . 1
O O2 0.40234(13) 0.54301(8) 0.0115(4) 0.0426(4) Uani d . 1
O O3 -0.06660(12) 0.66646(9) 0.0707(4) 0.0473(5) Uani d . 1
O O4 -0.05512(13) 0.55797(8) 0.5595(4) 0.0488(5) Uani d . 1
C C1 -0.20142(19) 0.49801(11) 1.1584(5) 0.0384(6) Uani d . 1
H H1 -0.1721 0.4742 1.2722 0.046 Uiso calc R 1
C C2 -0.14636(17) 0.52287(10) 0.9812(5) 0.0356(5) Uani d . 1
H H2 -0.0801 0.5155 0.9729 0.043 Uiso calc R 1
C C3 -0.19079(17) 0.55906(10) 0.8150(4) 0.0293(5) Uani d . 1
C C4 -0.29018(18) 0.56864(11) 0.8322(5) 0.0335(5) Uani d . 1
H H4 -0.3214 0.5929 0.7233 0.04 Uiso calc R 1
C C5 -0.34193(18) 0.54211(11) 1.0107(5) 0.0387(6) Uani d . 1
H H5 -0.4085 0.5481 1.0217 0.046 Uiso calc R 1
C C6 -0.13130(17) 0.58311(10) 0.6111(5) 0.0320(5) Uani d . 1
C C7 0.2246(2) 0.76108(12) -0.1226(6) 0.0454(7) Uani d . 1
H H7 0.2848 0.7735 -0.0675 0.055 Uiso calc R 1
C C8 0.17586(17) 0.71890(11) 0.0064(5) 0.0396(6) Uani d . 1
H H8 0.2034 0.7027 0.1424 0.048 Uiso calc R 1
C C9 0.08482(16) 0.70091(10) -0.0701(5) 0.0305(5) Uani d . 1
C C10 0.0493(2) 0.72548(12) -0.2753(5) 0.0384(6) Uani d . 1
H H10 -0.0114 0.7145 -0.3326 0.046 Uiso calc R 1
C C11 0.1043(2) 0.76648(11) -0.3955(5) 0.0433(6) Uani d . 1
H H11 0.0797 0.7819 -0.5361 0.052 Uiso calc R 1
C C12 0.02224(18) 0.65981(11) 0.0724(5) 0.0358(6) Uani d . 1
C C13 0.34726(17) 0.57605(10) 0.1255(4) 0.0306(5) Uani d . 1
C C14 0.40010(19) 0.61971(11) 0.2972(5) 0.0368(6) Uani d . 1

loop_
_atom_site_aniso_label
_atom_site_aniso_U_11
_atom_site_aniso_U_22
_atom_site_aniso_U_33
_atom_site_aniso_U_12
_atom_site_aniso_U_13
_atom_site_aniso_U_23
Cl1 0.0384(3) 0.0586(4) 0.0395(3) 0.0069(3) -0.0118(3) 0.0020(3)
Cl2 0.1224(9) 0.0644(5) 0.0681(6) -0.0526(6) -0.0447(6) 0.0302(5)
Cl3 0.0848(6) 0.0950(6) 0.0510(5) 0.0508(5) -0.0198(4) -0.0362(5)
N1 0.0414(12) 0.0353(11) 0.0365(13) -0.0078(9) 0.0084(10) 0.0028(9)
N2 0.0375(12) 0.0379(11) 0.0435(13) 0.0082(9) 0.0147(11) 0.0077(11)
N3 0.0423(13) 0.0351(11) 0.0503(14) -0.0051(9) 0.0080(11) 0.0057(10)
N4 0.0317(12) 0.0490(14) 0.0678(17) 0.0069(10) 0.0141(12) 0.0256(13)
O1 0.0277(9) 0.0589(12) 0.0706(14) 0.0023(8) -0.0027(10) -0.0192(12)
O2 0.0346(9) 0.0506(10) 0.0426(10) 0.0042(8) -0.0017(8) -0.0179(9)
O3 0.0278(9) 0.0557(11) 0.0585(13) 0.0039(8) 0.0068(9) 0.0201(10)
O4 0.0367(10) 0.0514(11) 0.0585(14) 0.0153(8) 0.0200(9) 0.0148(10)
C1 0.0444(15) 0.0377(13) 0.0332(15) 0.0002(11) -0.0051(11) 0.0055(11)
C2 0.0307(11) 0.0348(12) 0.0413(14) 0.0014(9) 0.0001(12) 0.0002(12)
C3 0.0297(12) 0.0279(11) 0.0304(12) -0.0023(9) 0.0021(10) -0.0034(9)
C4 0.0300(13) 0.0340(13) 0.0364(13) 0.0012(10) 0.0031(11) 0.0044(10)
C5 0.0347(13) 0.0381(13) 0.0435(14) -0.0010(10) 0.0099(12) 0.0013(12)
C6 0.0295(12) 0.0343(12) 0.0321(12) -0.0013(9) 0.0071(10) -0.0003(11)
C7 0.0327(14) 0.0460(16) 0.0577(18) -0.0081(12) -0.0007(12) 0.0027(14)
C8 0.0317(12) 0.0450(14) 0.0422(15) 0.0006(10) -0.0029(11) 0.0061(13)
C9 0.0288(11) 0.0289(11) 0.0337(12) 0.0018(9) 0.0050(10) 0.0020(10)
C10 0.0337(13) 0.0412(14) 0.0404(14) -0.0027(11) -0.0053(11) 0.0025(12)
C11 0.0490(15) 0.0441(14) 0.0369(14) 0.0005(12) -0.0016(13) 0.0113(13)
C12 0.0313(13) 0.0343(12) 0.0418(15) 0.0018(10) 0.0064(11) 0.0060(11)
C13 0.0323(12) 0.0325(11) 0.0269(11) -0.0016(9) -0.0010(10) -0.0008(10)
C14 0.0435(15) 0.0342(14) 0.0327(12) 0.0039(11) -0.0083(11) -0.0023(11)

loop_
_atom_type_symbol
_atom_type_description
_atom_type_scat_dispersion_real
_atom_type_scat_dispersion_imag
_atom_type_scat_source
C C 0.0033 0.0016 'International Tables Vol C Tables 4.2.6.8 and 6.1.1.4'
H H 0 0 'International Tables Vol C Tables 4.2.6.8 and 6.1.1.4'
N N 0.0061 0.0033 'International Tables Vol C Tables 4.2.6.8 and 6.1.1.4'
O O 0.0106 0.006 'International Tables Vol C Tables 4.2.6.8 and 6.1.1.4'
Cl Cl 0.1484 0.1585 'International Tables Vol C Tables 4.2.6.8 and 6.1.1.4'

loop_
_geom_angle_atom_site_label_1
_geom_angle_atom_site_label_2
_geom_angle_atom_site_label_3
_geom_angle
C5 N1 C1 121.8(2)
C5 N1 H15 122(2)
C1 N1 H15 116(2)
C6 N2 H16A 120(2)
C6 N2 H16B 116(2)
H16A N2 H16B 124(3)
C11 N3 C7 116.4(2)
C12 N4 H17A 118(2)
C12 N4 H17B 123(2)
H17A N4 H17B 119(3)
N1 C1 C2 120.3(2)
N1 C1 H1 119.8
C2 C1 H1 119.8
C1 C2 C3 119.2(2)
C1 C2 H2 120.4
C3 C2 H2 120.4
C2 C3 C4 118.7(2)
C2 C3 C6 119.1(2)
C4 C3 C6 122.1(2)
C5 C4 C3 119.7(2)
C5 C4 H4 120.2
C3 C4 H4 120.2
N1 C5 C4 120.2(2)
N1 C5 H5 119.9
C4 C5 H5 119.9
O4 C6 N2 124.3(2)
O4 C6 C3 118.4(2)
N2 C6 C3 117.3(2)
N3 C7 C8 123.9(3)
N3 C7 H7 118
C8 C7 H7 118
C7 C8 C9 118.8(3)
C7 C8 H8 120.6
C9 C8 H8 120.6
C10 C9 C8 117.7(2)
C10 C9 C12 119.7(2)
C8 C9 C12 122.4(2)
C9 C10 C11 119.4(2)
C9 C10 H10 120.3
C11 C10 H10 120.3
N3 C11 C10 123.7(3)
N3 C11 H11 118.1
C10 C11 H11 118.1
O3 C12 N4 123.4(2)
O3 C12 C9 119.3(2)
N4 C12 C9 117.3(2)
O1 C13 O2 128.2(2)
O1 C13 C14 117.2(2)
O2 C13 C14 114.6(2)
C13 C14 Cl3 112.49(18)
C13 C14 Cl2 106.43(18)
Cl3 C14 Cl2 109.97(15)
C13 C14 Cl1 110.78(17)
Cl3 C14 Cl1 107.15(15)
Cl2 C14 Cl1 110.04(15)

loop_
_geom_bond_atom_site_label_1
_geom_bond_atom_site_label_2
_geom_bond_distance
Cl1 C14 1.772(3)
Cl2 C14 1.765(3)
Cl3 C14 1.762(3)
N1 C5 1.331(4)
N1 C1 1.340(3)
N1 H15 0.90(3)
N2 C6 1.322(3)
N2 H16A 0.87(3)
N2 H16B 0.90(4)
N3 C11 1.330(4)
N3 C7 1.335(4)
N4 C12 1.326(3)
N4 H17A 0.91(4)
N4 H17B 0.89(4)
O1 C13 1.220(3)
O2 C13 1.245(3)
O3 C12 1.234(3)
O4 C6 1.230(3)
C1 C2 1.375(4)
C1 H1 0.93
C2 C3 1.387(4)
C2 H2 0.93
C3 C4 1.391(3)
C3 C6 1.513(3)
C4 C5 1.372(4)
C4 H4 0.93
C5 H5 0.93
C7 C8 1.376(4)
C7 H7 0.93
C8 C9 1.389(3)
C8 H8 0.93
C9 C10 1.374(4)
C9 C12 1.503(3)
C10 C11 1.378(4)
C10 H10 0.93
C11 H11 0.93
C13 C14 1.564(3)

loop_
_geom_hbond_atom_site_label_D
_geom_hbond_atom_site_label_H
_geom_hbond_atom_site_label_A
_geom_hbond_site_symmetry_A
_geom_hbond_distance_DH
_geom_hbond_distance_HA
_geom_hbond_distance_DA
_geom_hbond_angle_DHA
N1 H15 O2 2_566 0.90(3) 1.78(3) 2.679(3) 175(3)
N2 H16A N3 4_466 0.87(3) 2.11(3) 2.958(3) 164(3)
N2 H16B O3 . 0.90(4) 1.99(4) 2.887(3) 178(3)
N4 H17A O4 . 0.91(4) 2.08(4) 2.972(3) 167(4)
N4 H17B O1 . 0.89(4) 1.98(4) 2.839(3) 160(3)
C1 H1 O1 2_566 0.93 2.58 3.211(3) 125.9
C2 H2 O4 2_565 0.93 2.55 3.358(3) 145.8
C7 H7 O3 4_565 0.93 2.58 3.489(3) 165.8
C11 H11 Cl2 4_464 0.93 2.82 3.711(3) 161.8

loop_
_geom_torsion_atom_site_label_1
_geom_torsion_atom_site_label_2
_geom_torsion_atom_site_label_3
_geom_torsion_atom_site_label_4
_geom_torsion
C5 N1 C1 C2 -0.8(4)
N1 C1 C2 C3 1.1(4)
C1 C2 C3 C4 -0.5(4)
C1 C2 C3 C6 -176.0(2)
C2 C3 C4 C5 -0.4(4)
C6 C3 C4 C5 175.0(2)
C1 N1 C5 C4 -0.1(4)
C3 C4 C5 N1 0.7(4)
C2 C3 C6 O4 20.0(4)
C4 C3 C6 O4 -155.4(3)
C2 C3 C6 N2 -163.1(2)
C4 C3 C6 N2 21.5(4)
C11 N3 C7 C8 0.1(4)
N3 C7 C8 C9 -1.6(4)
C7 C8 C9 C10 1.5(4)
C7 C8 C9 C12 -173.6(2)
C8 C9 C10 C11 -0.1(4)
C12 C9 C10 C11 175.2(2)
C7 N3 C11 C10 1.5(4)
C9 C10 C11 N3 -1.5(4)
C10 C9 C12 O3 -30.3(4)
C8 C9 C12 O3 144.8(3)
C10 C9 C12 N4 151.4(3)
C8 C9 C12 N4 -33.5(4)
O1 C13 C14 Cl3 17.9(3)
O2 C13 C14 Cl3 -163.93(19)
O1 C13 C14 Cl2 -102.6(3)
O2 C13 C14 Cl2 75.6(2)
O1 C13 C14 Cl1 137.8(2)
O2 C13 C14 Cl1 -44.0(3)
